data_4029043
loop_
_publ_author_name
'Song, Liyan'
'Lee, Ka-Ho'
'Lin, Zhenyang'
'Tong, Rongbiao'

_publ_section_title
;
 Structural Revision of Cephalosporolide J and Bassianolone.
;
_journal_issue 3
_journal_name_full 'The Journal of organic chemistry'
_journal_page_first 1493
_journal_paper_doi 10.1021/jo402602h
_journal_volume 79
_journal_year 2014
_chemical_absolute_configuration ad
_chemical_formula_moiety 'C10 H16 O5'
_chemical_formula_sum 'C10 H16 O5'
_chemical_formula_weight 216.23
_chemical_name_systematic
;
 ? 
;
_space_group_IT_number 19
_space_group_name_Hall 'P 2ac 2ab'
_symmetry_cell_setting orthorhombic
_symmetry_space_group_name_Hall 'P 2ac 2ab'
_symmetry_space_group_name_H-M 'P 21 21 21'
_atom_sites_solution_hydrogens geom
_atom_sites_solution_primary direct
_atom_sites_solution_secondary difmap
_audit_creation_date 2013-09-25
_audit_creation_method
;
  Olex2 1.2-beta
  (compiled May  9 2012 12:37:22, GUI svn.r4230)
;
_cell_angle_alpha 90.00
_cell_angle_beta 90.00
_cell_angle_gamma 90.00
_cell_formula_units_Z 4
_cell_length_a 5.55970(10)
_cell_length_b 8.6192(3)
_cell_length_c 21.5904(6)
_cell_measurement_reflns_used 4390
_cell_measurement_temperature 173.00(14)
_cell_measurement_theta_max 71.5470
_cell_measurement_theta_min 4.0830
_cell_volume 1034.62(5)
_computing_cell_refinement
;
CrysAlisPro, Agilent Technologies,
Version 1.171.36.28 (release 01-02-2013 CrysAlis171 .NET)
(compiled Feb  1 2013,16:14:44)
;
_computing_data_collection
;
CrysAlisPro, Agilent Technologies,
Version 1.171.36.28 (release 01-02-2013 CrysAlis171 .NET)
(compiled Feb  1 2013,16:14:44)
;
_computing_data_reduction
;
CrysAlisPro, Agilent Technologies,
Version 1.171.36.28 (release 01-02-2013 CrysAlis171 .NET)
(compiled Feb  1 2013,16:14:44)
;
_computing_molecular_graphics
;
O. V. Dolomanov, L. J. Bourhis, R. J. Gildea, J. A. K. Howard and H. Puschmann,
OLEX2: a complete structure solution, refinement and analysis program.
J. Appl. Cryst. (2009). 42, 339-341.
;
_computing_publication_material
;
O. V. Dolomanov, L. J. Bourhis, R. J. Gildea, J. A. K. Howard and H. Puschmann,
OLEX2: a complete structure solution, refinement and analysis program.
J. Appl. Cryst. (2009). 42, 339-341.
;
_computing_structure_refinement
;
XL, G.M. Sheldrick, Acta Cryst.
(2008). A64, 112-122
;
_computing_structure_solution
;
XS, G.M. Sheldrick, Acta Cryst.
(2008). A64, 112-122
;
_diffrn_ambient_temperature 173.00(14)
_diffrn_detector_area_resol_mean 15.9578
_diffrn_measured_fraction_theta_full 0.9965
_diffrn_measured_fraction_theta_max 0.9804
_diffrn_measurement_details
;
  1 omega   40.00  148.00   1.0000   20.0000
omega____ theta____ kappa____ phi______ frames
    -      110.0000  -92.0000   30.0000 108

  2 omega   32.00   77.00   1.0000    1.0000
omega____ theta____ kappa____ phi______ frames
    -        0.0000 -178.0000  150.0000 45

  3 omega  -25.00    2.00   1.0000    1.0000
omega____ theta____ kappa____ phi______ frames
    -        0.0000  -99.0000 -120.0000 27

  4 omega   16.00   42.00   1.0000    1.0000
omega____ theta____ kappa____ phi______ frames
    -        0.0000  -99.0000 -120.0000 26

  5 omega -126.00  -29.00   1.0000    8.0000
omega____ theta____ kappa____ phi______ frames
    -      -55.0000  -38.0000  -90.0000 97

  6 omega   26.00   52.00   1.0000    8.0000
omega____ theta____ kappa____ phi______ frames
    -       55.0000   76.0000   14.0000 26

  7 omega -134.00  -43.00   1.0000   20.0000
omega____ theta____ kappa____ phi______ frames
    -      -64.0000  -50.0000   30.0000 91

  8 omega  -82.00  -53.00   1.0000   20.0000
omega____ theta____ kappa____ phi______ frames
    -      -64.0000  178.0000  120.0000 29

  9 omega  -87.00    2.00   1.0000   20.0000
omega____ theta____ kappa____ phi______ frames
    -      -64.0000   64.0000 -180.0000 89

 10 omega -141.00  -86.00   1.0000   20.0000
omega____ theta____ kappa____ phi______ frames
    -      -64.0000  178.0000  120.0000 55

 11 omega   37.00   62.00   1.0000   20.0000
omega____ theta____ kappa____ phi______ frames
    -      110.0000  -25.0000    0.0000 25

 12 omega   53.00   83.00   1.0000   20.0000
omega____ theta____ kappa____ phi______ frames
    -      110.0000  -50.0000 -150.0000 30

 13 omega   38.00   69.00   1.0000   20.0000
omega____ theta____ kappa____ phi______ frames
    -      110.0000  -25.0000  -60.0000 31

 14 omega   39.00   69.00   1.0000   20.0000
omega____ theta____ kappa____ phi______ frames
    -      110.0000  -38.0000   60.0000 30

 15 omega   40.00   79.00   1.0000   20.0000
omega____ theta____ kappa____ phi______ frames
    -      110.0000  -50.0000 -180.0000 39

 16 omega   39.00   67.00   1.0000   20.0000
omega____ theta____ kappa____ phi______ frames
    -      110.0000  -38.0000   90.0000 28

 17 omega  119.00  144.00   1.0000   20.0000
omega____ theta____ kappa____ phi______ frames
    -      110.0000  -92.0000  -30.0000 25

 18 omega   74.00  100.00   1.0000   20.0000
omega____ theta____ kappa____ phi______ frames
    -      110.0000  -92.0000  -30.0000 26

 19 omega   40.00   83.00   1.0000   20.0000
omega____ theta____ kappa____ phi______ frames
    -      110.0000  -50.0000  -90.0000 43

 20 omega   41.00   69.00   1.0000   20.0000
omega____ theta____ kappa____ phi______ frames
    -      110.0000  -38.0000   30.0000 28

 21 omega   38.00  175.00   1.0000   20.0000
omega____ theta____ kappa____ phi______ frames
    -      110.0000  -12.0000  150.0000 137

 22 omega   92.00  173.00   1.0000   20.0000
omega____ theta____ kappa____ phi______ frames
    -      110.0000   50.0000 -180.0000 81

 23 omega   38.00  132.00   1.0000   20.0000
omega____ theta____ kappa____ phi______ frames
    -      110.0000  -93.0000 -156.7432 94
;
_diffrn_measurement_device 'kappa diffractometer'
_diffrn_measurement_device_type 'Xcalibur, Sapphire3, Gemini ultra'
_diffrn_measurement_method '\w scans'
_diffrn_orient_matrix_UB_11 0.1636395000
_diffrn_orient_matrix_UB_12 -0.1056167000
_diffrn_orient_matrix_UB_13 0.0392099000
_diffrn_orient_matrix_UB_21 -0.0489560000
_diffrn_orient_matrix_UB_22 -0.1357636000
_diffrn_orient_matrix_UB_23 -0.0446820000
_diffrn_orient_matrix_UB_31 0.2180688000
_diffrn_orient_matrix_UB_32 0.0487472000
_diffrn_orient_matrix_UB_33 -0.0394772000
_diffrn_radiation_monochromator mirror
_diffrn_radiation_probe x-ray
_diffrn_radiation_type CuK\a
_diffrn_radiation_wavelength 1.5418
_diffrn_reflns_av_R_equivalents 0.0359
_diffrn_reflns_av_unetI/netI 0.0305
_diffrn_reflns_limit_h_max 6
_diffrn_reflns_limit_h_min -5
_diffrn_reflns_limit_k_max 10
_diffrn_reflns_limit_k_min -9
_diffrn_reflns_limit_l_max 23
_diffrn_reflns_limit_l_min -25
_diffrn_reflns_number 5285
_diffrn_reflns_theta_full 66.50
_diffrn_reflns_theta_max 66.92
_diffrn_reflns_theta_min 4.10
_diffrn_source 'sealed X-ray tube'
_diffrn_source_current 35
_diffrn_source_power 1.75
_diffrn_source_target Cu
_diffrn_source_voltage 50
_exptl_absorpt_coefficient_mu 0.939
_exptl_absorpt_correction_T_max 1.00000
_exptl_absorpt_correction_T_min 0.41291
_exptl_absorpt_correction_type multi-scan
_exptl_absorpt_process_details
;
CrysAlisPro, Agilent Technologies,
Version 1.171.36.28 (release 01-02-2013 CrysAlis171 .NET)
(compiled Feb  1 2013,16:14:44)
Empirical absorption correction using spherical harmonics,
 implemented in SCALE3 ABSPACK scaling algorithm.
;
_exptl_crystal_colour colorless
_exptl_crystal_density_diffrn 1.388
_exptl_crystal_density_method 'not measured'
_exptl_crystal_description needle
_exptl_crystal_F_000 464
_exptl_crystal_size_max 0.40
_exptl_crystal_size_mid 0.10
_exptl_crystal_size_min 0.10
_refine_diff_density_max 0.178
_refine_diff_density_min -0.153
_refine_diff_density_rms 0.040
_refine_ls_abs_structure_details 'Flack H D (1983), Acta Cryst. A39, 876-881'
_refine_ls_abs_structure_Flack -0.09(17)
_refine_ls_extinction_method none
_refine_ls_goodness_of_fit_ref 1.004
_refine_ls_hydrogen_treatment constr
_refine_ls_matrix_type full
_refine_ls_number_parameters 139
_refine_ls_number_reflns 1819
_refine_ls_number_restraints 0
_refine_ls_restrained_S_all 1.004
_refine_ls_R_factor_all 0.0329
_refine_ls_R_factor_gt 0.0323
_refine_ls_shift/su_max 0.001
_refine_ls_shift/su_mean 0.000
_refine_ls_structure_factor_coef Fsqd
_refine_ls_weighting_details 'calc w=1/[\s^2^(Fo^2^)+(0.0540P)^2^+0.1570P] where P=(Fo^2^+2Fc^2^)/3'
_refine_ls_weighting_scheme calc
_refine_ls_wR_factor_gt 0.0822
_refine_ls_wR_factor_ref 0.0827
_reflns_number_gt 1790
_reflns_number_total 1819
_reflns_threshold_expression >2sigma(I)
_cod_data_source_file jo402602h_si_002.cif
_cod_data_source_block song5cult
_cod_depositor_comments
;
The following automatic conversions were performed:

'_symmetry_cell_setting' value 'Orthorhombic' changed to
'orthorhombic' according to
/usr/data/users/saulius/automatic-downloads/current/ACS/lib/dictionaries/cif_core.dic
dictionary named 'cif_core.dic' version 2.4.2 from 2011-04-26.

Automatic conversion script
Id: cif_fix_values 2281 2013-09-26 08:29:07Z andrius 
;
_cod_original_sg_symbol_H-M P2(1)2(1)2(1)
_cod_database_code 4029043
_reflns_odcompleteness_completeness 99.65
_reflns_odcompleteness_iscentric 1
_reflns_odcompleteness_theta 68.13

loop_
_space_group_symop_id
_space_group_symop_operation_xyz
1 'x, y, z'
2 '-x+1/2, -y, z+1/2'
3 'x+1/2, -y+1/2, -z'
4 '-x, y+1/2, -z+1/2'

loop_
_atom_site_label
_atom_site_type_symbol
_atom_site_fract_x
_atom_site_fract_y
_atom_site_fract_z
_atom_site_U_iso_or_equiv
_atom_site_adp_type
_atom_site_occupancy
_atom_site_symmetry_multiplicity
_atom_site_calc_flag
_atom_site_refinement_flags
O1 O 0.24806(17) 0.42309(11) 0.16383(4) 0.0230(2) Uani 1 1 d .
O2 O 0.5248(2) 0.50758(13) 0.23122(5) 0.0413(3) Uani 1 1 d .
O3 O 0.04409(19) 0.65182(12) 0.08796(5) 0.0327(3) Uani 1 1 d .
H3 H 0.0138 0.5614 0.1002 0.049 Uiso 1 1 calc R
O4 O 0.2954(2) 0.61480(14) -0.02795(5) 0.0375(3) Uani 1 1 d .
H4 H 0.3630 0.6955 -0.0411 0.056 Uiso 1 1 calc R
O6 O 0.72200(19) 0.36194(12) 0.09185(5) 0.0310(3) Uani 1 1 d .
C1 C 0.4090(3) 0.52603(16) 0.18496(6) 0.0254(3) Uani 1 1 d .
C2 C 0.4292(3) 0.66708(16) 0.14379(7) 0.0276(3) Uani 1 1 d .
H2A H 0.6023 0.6841 0.1355 0.033 Uiso 1 1 calc R
H2B H 0.3722 0.7574 0.1680 0.033 Uiso 1 1 calc R
C3 C 0.2987(3) 0.67053(16) 0.08143(7) 0.0268(3) Uani 1 1 d .
H3A H 0.3194 0.7794 0.0663 0.032 Uiso 1 1 calc R
C4 C 0.4032(3) 0.56902(17) 0.02927(6) 0.0255(3) Uani 1 1 d .
H4A H 0.5803 0.5882 0.0267 0.031 Uiso 1 1 calc R
C5 C 0.3609(3) 0.39434(16) 0.03411(6) 0.0246(3) Uani 1 1 d .
H5A H 0.1928 0.3767 0.0475 0.029 Uiso 1 1 calc R
H5B H 0.3790 0.3484 -0.0076 0.029 Uiso 1 1 calc R
C6 C 0.5260(3) 0.30952(16) 0.07804(6) 0.0235(3) Uani 1 1 d .
C7 C 0.4461(3) 0.15117(16) 0.10100(7) 0.0294(3) Uani 1 1 d .
H7A H 0.5792 0.1041 0.1250 0.035 Uiso 1 1 calc R
H7B H 0.4152 0.0837 0.0648 0.035 Uiso 1 1 calc R
C8 C 0.2200(3) 0.15439(16) 0.14166(6) 0.0262(3) Uani 1 1 d .
H8A H 0.0794 0.1816 0.1157 0.031 Uiso 1 1 calc R
H8B H 0.1921 0.0495 0.1590 0.031 Uiso 1 1 calc R
C9 C 0.2400(3) 0.26952(16) 0.19421(6) 0.0242(3) Uani 1 1 d .
H9 H 0.3938 0.2515 0.2171 0.029 Uiso 1 1 calc R
C10 C 0.0322(3) 0.2665(2) 0.23921(7) 0.0362(4) Uani 1 1 d .
H10A H 0.0529 0.3491 0.2699 0.054 Uiso 1 1 calc R
H10B H 0.0276 0.1657 0.2602 0.054 Uiso 1 1 calc R
H10C H -0.1187 0.2827 0.2167 0.054 Uiso 1 1 calc R

loop_
_atom_site_aniso_label
_atom_site_aniso_U_11
_atom_site_aniso_U_22
_atom_site_aniso_U_33
_atom_site_aniso_U_23
_atom_site_aniso_U_13
_atom_site_aniso_U_12
O1 0.0214(5) 0.0248(5) 0.0229(4) 0.0037(4) -0.0014(4) -0.0006(4)
O2 0.0513(7) 0.0363(6) 0.0364(6) -0.0036(5) -0.0196(5) -0.0022(6)
O3 0.0214(5) 0.0308(5) 0.0460(6) 0.0133(5) 0.0027(5) 0.0034(4)
O4 0.0401(6) 0.0433(7) 0.0293(5) 0.0162(5) -0.0095(5) -0.0137(5)
O6 0.0205(5) 0.0354(5) 0.0371(5) 0.0008(5) -0.0005(4) 0.0023(4)
C1 0.0250(7) 0.0259(7) 0.0252(7) -0.0057(5) 0.0002(6) 0.0024(6)
C2 0.0263(7) 0.0261(7) 0.0303(7) -0.0033(6) 0.0026(6) -0.0018(6)
C3 0.0223(7) 0.0237(7) 0.0345(7) 0.0056(5) -0.0001(6) -0.0001(6)
C4 0.0215(7) 0.0302(7) 0.0248(6) 0.0058(6) -0.0015(5) -0.0047(6)
C5 0.0234(7) 0.0297(7) 0.0205(6) 0.0010(6) -0.0002(5) -0.0043(6)
C6 0.0217(7) 0.0268(6) 0.0221(6) -0.0036(5) 0.0048(5) 0.0025(6)
C7 0.0308(8) 0.0248(7) 0.0326(7) 0.0013(6) 0.0040(6) 0.0049(6)
C8 0.0244(7) 0.0249(7) 0.0292(7) 0.0050(6) 0.0001(6) -0.0005(6)
C9 0.0223(7) 0.0256(7) 0.0247(6) 0.0074(5) -0.0003(6) 0.0012(6)
C10 0.0344(9) 0.0403(8) 0.0339(8) 0.0087(7) 0.0110(7) 0.0027(7)

loop_
_atom_type_symbol
_atom_type_description
_atom_type_scat_dispersion_real
_atom_type_scat_dispersion_imag
_atom_type_scat_source
C C 0.0181 0.0091 'International Tables Vol C Tables 4.2.6.8 and 6.1.1.4'
H H 0.0000 0.0000 'International Tables Vol C Tables 4.2.6.8 and 6.1.1.4'
O O 0.0492 0.0322 'International Tables Vol C Tables 4.2.6.8 and 6.1.1.4'

loop_
_geom_angle_atom_site_label_1
_geom_angle_atom_site_label_2
_geom_angle_atom_site_label_3
_geom_angle
C1 O1 C9 117.53(10)
O1 C1 C2 112.48(11)
O2 C1 O1 123.66(13)
O2 C1 C2 123.86(13)
C1 C2 C3 119.90(12)
O3 C3 C2 112.33(12)
O3 C3 C4 112.40(12)
C2 C3 C4 116.99(12)
O4 C4 C3 108.49(12)
O4 C4 C5 105.47(12)
C5 C4 C3 116.87(12)
C6 C5 C4 115.27(12)
O6 C6 C5 121.26(13)
O6 C6 C7 121.04(14)
C5 C6 C7 117.57(13)
C6 C7 C8 114.23(11)
C9 C8 C7 112.39(12)
O1 C9 C8 104.90(10)
O1 C9 C10 108.91(11)
C10 C9 C8 114.53(13)

loop_
_geom_bond_atom_site_label_1
_geom_bond_atom_site_label_2
_geom_bond_distance
O1 C1 1.3401(17)
O1 C9 1.4779(15)
O2 C1 1.1990(18)
O3 C3 1.4319(18)
O4 C4 1.4287(18)
O6 C6 1.2168(19)
C1 C2 1.510(2)
C2 C3 1.530(2)
C3 C4 1.540(2)
C4 C5 1.528(2)
C5 C6 1.509(2)
C6 C7 1.5185(19)
C7 C8 1.534(2)
C8 C9 1.511(2)
C9 C10 1.5098(19)

loop_
_geom_hbond_atom_site_label_D
_geom_hbond_atom_site_label_H
_geom_hbond_atom_site_label_A
_geom_hbond_distance_DH
_geom_hbond_distance_HA
_geom_hbond_distance_DA
_geom_hbond_angle_DHA
_geom_hbond_site_symmetry_A
O3 H3 O1 0.84 2.24 2.8029(13) 124.8 .
O3 H3 O6 0.84 2.37 3.0751(16) 141.8 1_455
O4 H4 O3 0.84 1.94 2.7634(15) 165.8 3_565

loop_
_geom_torsion_atom_site_label_1
_geom_torsion_atom_site_label_2
_geom_torsion_atom_site_label_3
_geom_torsion_atom_site_label_4
_geom_torsion
O1 C1 C2 C3 -7.68(18)
O2 C1 C2 C3 171.94(14)
O3 C3 C4 O4 61.43(15)
O3 C3 C4 C5 -57.57(16)
O4 C4 C5 C6 159.95(11)
O6 C6 C7 C8 118.74(15)
C1 O1 C9 C8 -136.40(12)
C1 O1 C9 C10 100.55(14)
C1 C2 C3 O3 59.13(17)
C1 C2 C3 C4 -73.05(17)
C2 C3 C4 O4 -166.43(12)
C2 C3 C4 C5 74.57(17)
C3 C4 C5 C6 -79.44(17)
C4 C5 C6 O6 -23.53(19)
C4 C5 C6 C7 160.53(12)
C5 C6 C7 C8 -65.31(17)
C6 C7 C8 C9 -51.66(17)
C7 C8 C9 O1 66.21(14)
C7 C8 C9 C10 -174.44(12)
C9 O1 C1 O2 -9.32(19)
C9 O1 C1 C2 170.31(11)
